data_7135903
loop_
_publ_author_name
'Iqbal, Muhammad Mujahid'
'Elkik, Hussin'
'Liu, Changyou'
'Munawar, Aqsa'
'Chen, Zilong'
'Yang, Zhihua'
'Zhang, Fangfang'
'Pan, Shilie'

_publ_section_title
;
 Synthesis and characterization of mixed carbonate and bicarbonate
 materials as candidates for deep-UV applications.
;
_journal_issue 34
_journal_name_full 'Chemical communications (Cambridge, England)'
_journal_page_first 8710
_journal_page_last 8713
_journal_paper_doi 10.1039/d6cc01327a
_journal_volume 62
_journal_year 2026
_chemical_absolute_configuration ad
_chemical_formula_moiety 'C4 H6 K3 Na O14 Rb1.8, 0.2(Rb)'
_chemical_formula_sum 'C4 H6 K3 Na O14 Rb2'
_chemical_formula_weight 589.32
_space_group_crystal_system orthorhombic
_space_group_IT_number 18
_space_group_name_Hall 'P 2 2ab'
_space_group_name_H-M_alt 'P 21 21 2'
_atom_sites_solution_hydrogens difmap
_atom_sites_solution_primary dual
_audit_creation_date 2026-03-27
_audit_creation_method
;
Olex2 1.3
(compiled 2020.11.12 svn.r5f609507 for OlexSys, GUI svn.r6408)
;
_audit_update_record
;
2026-03-27 deposited with the CCDC.	2026-04-09 downloaded from the CCDC.
;
_cell_angle_alpha 90
_cell_angle_beta 90
_cell_angle_gamma 90
_cell_formula_units_Z 2
_cell_length_a 7.0676(11)
_cell_length_b 19.320(3)
_cell_length_c 5.5570(9)
_cell_measurement_reflns_used 8988
_cell_measurement_temperature 298
_cell_measurement_theta_max 27.52
_cell_measurement_theta_min 3.07
_cell_volume 758.8(2)
_computing_cell_refinement 'SAINT V8.40B (?, 2016)'
_computing_data_reduction 'SAINT V8.40B (?, 2016)'
_computing_molecular_graphics 'Olex2 1.3 (Dolomanov et al., 2009)'
_computing_publication_material 'Olex2 1.3 (Dolomanov et al., 2009)'
_computing_structure_refinement 'SHELXL 2018/3 (Sheldrick, 2015)'
_computing_structure_solution 'SHELXT 2018/2 (Sheldrick, 2018)'
_diffrn_ambient_temperature 298
_diffrn_measured_fraction_theta_full 0.996
_diffrn_measured_fraction_theta_max 0.997
_diffrn_measurement_device_type 'Bruker APEX-II CCD'
_diffrn_measurement_method '\f and \w scans'
_diffrn_radiation_type MoK\a
_diffrn_radiation_wavelength 0.71073
_diffrn_reflns_av_R_equivalents 0.0514
_diffrn_reflns_av_unetI/netI 0.0318
_diffrn_reflns_Laue_measured_fraction_full 0.996
_diffrn_reflns_Laue_measured_fraction_max 0.997
_diffrn_reflns_limit_h_max 9
_diffrn_reflns_limit_h_min -9
_diffrn_reflns_limit_k_max 24
_diffrn_reflns_limit_k_min -25
_diffrn_reflns_limit_l_max 7
_diffrn_reflns_limit_l_min -7
_diffrn_reflns_number 16749
_diffrn_reflns_point_group_measured_fraction_full 0.991
_diffrn_reflns_point_group_measured_fraction_max 0.993
_diffrn_reflns_theta_full 25.242
_diffrn_reflns_theta_max 27.523
_diffrn_reflns_theta_min 2.108
_diffrn_source_current 1.4
_diffrn_source_power 0.07
_diffrn_source_voltage 50.0
_diffrn_standards_number 0
_exptl_absorpt_coefficient_mu 7.372
_exptl_absorpt_correction_T_max 0.7456
_exptl_absorpt_correction_T_min 0.5099
_exptl_absorpt_correction_type multi-scan
_exptl_absorpt_process_details
;
SADABS-2016/2 (Bruker,2016/2) was used for absorption correction.
wR2(int) was 0.1027 before and 0.0764 after correction.
The Ratio of minimum to maximum transmission is 0.6839.
The \l/2 correction factor is Not present.
;
_exptl_crystal_colour 'clear light colourless'
_exptl_crystal_colour_lustre clear
_exptl_crystal_colour_modifier light
_exptl_crystal_colour_primary colourless
_exptl_crystal_density_diffrn 2.579
_exptl_crystal_description block
_exptl_crystal_F_000 568
_exptl_crystal_size_max 0.12
_exptl_crystal_size_mid 0.1
_exptl_crystal_size_min 0.07
_refine_diff_density_max 0.416
_refine_diff_density_min -0.641
_refine_diff_density_rms 0.121
_refine_ls_abs_structure_details
;
 Refined as an inversion twin.
;
_refine_ls_abs_structure_Flack 0.015(13)
_refine_ls_extinction_method none
_refine_ls_goodness_of_fit_ref 1.135
_refine_ls_hydrogen_treatment constr
_refine_ls_matrix_type full
_refine_ls_number_parameters 111
_refine_ls_number_reflns 1736
_refine_ls_number_restraints 0
_refine_ls_restrained_S_all 1.135
_refine_ls_R_factor_all 0.0231
_refine_ls_R_factor_gt 0.0220
_refine_ls_shift/su_max 0.001
_refine_ls_shift/su_mean 0.000
_refine_ls_structure_factor_coef Fsqd
_refine_ls_weighting_details 'w=1/[\s^2^(Fo^2^)+(0.0213P)^2^+0.5233P] where P=(Fo^2^+2Fc^2^)/3'
_refine_ls_weighting_scheme calc
_refine_ls_wR_factor_gt 0.0561
_refine_ls_wR_factor_ref 0.0565
_reflns_Friedel_coverage 0.650
_reflns_Friedel_fraction_full 0.983
_reflns_Friedel_fraction_max 0.987
_reflns_number_gt 1679
_reflns_number_total 1736
_reflns_threshold_expression 'I > 2\s(I)'
_cod_data_source_file d6cc01327a2.cif
_cod_data_source_block ncs-coll
_cod_database_code 7135903
_shelx_shelxl_version_number 2018/3
_shelx_space_group_comment
;
The symmetry employed for this shelxl refinement is uniquely defined
by the following loop, which should always be used as a source of
symmetry information in preference to the above space-group names.
They are only intended as comments.
;
_shelx_estimated_absorpt_t_max 0.626
_shelx_estimated_absorpt_t_min 0.472
_olex2_refinement_description
;
1. Twinned data refinement
 Scales: 0.985(13)
 0.015(13)
2. Fixed Uiso
 At 1.5 times of:
  All O(H,H,H) groups
3. Shared sites
{K1, Rb1}
{K2, Rb2}
{Rb3, K3}
4. Uiso/Uaniso restraints and constraints
Uanis(K1) = Uanis(Rb1)
Uanis(K2) = Uanis(Rb2)
Uanis(Rb3) = Uanis(K3)
5. Others
 Fixed Sof: K1(0.4) K2(0.9) K3(0.2) Rb1(0.1) Rb2(0.1) Rb3(0.8)
6.a Riding coordinates:
 O7(H2), O7(H7A,H7B)
;
_olex2_submission_special_instructions 'No special instructions were received'

loop_
_space_group_symop_operation_xyz
'x, y, z'
'-x, -y, z'
'-x+1/2, y+1/2, -z'
'x+1/2, -y+1/2, -z'

loop_
_atom_site_label
_atom_site_type_symbol
_atom_site_fract_x
_atom_site_fract_y
_atom_site_fract_z
_atom_site_U_iso_or_equiv
_atom_site_adp_type
_atom_site_occupancy
_atom_site_site_symmetry_order
_atom_site_calc_flag
_atom_site_refinement_flags_posn
_atom_site_refinement_flags_adp
_atom_site_refinement_flags_occupancy
_atom_site_disorder_assembly
_atom_site_disorder_group
Na1 Na 0.000000 0.500000 -0.0666(4) 0.0221(4) Uani 1 2 d S T P A .
K1 K 0.500000 0.500000 0.9127(2) 0.0236(2) Uani 0.8 2 d S T P A 1
K2 K 0.15276(11) 0.59037(4) 0.43878(16) 0.02848(19) Uani 0.9 1 d . . P A 3
K3 K 0.81538(6) 0.68412(2) -0.09747(8) 0.02597(13) Uani 0.2 1 d . . P A 6
Rb1 Rb 0.500000 0.500000 0.9127(2) 0.0236(2) Uani 0.2 2 d S T P B 2
Rb2 Rb 0.15276(11) 0.59037(4) 0.43878(16) 0.02848(19) Uani 0.1 1 d . . P A 4
Rb3 Rb 0.81538(6) 0.68412(2) -0.09747(8) 0.02597(13) Uani 0.8 1 d . . P A 5
C1 C 0.2805(5) 0.43376(18) 0.4212(8) 0.0203(7) Uani 1 1 d . . . . .
C2 C 0.2901(5) 0.65022(18) -0.0658(7) 0.0201(7) Uani 1 1 d . . . . .
O1 O 0.2057(4) 0.45176(15) 0.6177(5) 0.0257(6) Uani 1 1 d . . . . .
O2 O 0.4474(5) 0.4025(2) 0.4379(7) 0.0441(9) Uani 1 1 d . . . . .
O3 O 0.2091(4) 0.44305(16) 0.2189(5) 0.0261(6) Uani 1 1 d . . . . .
O4 O 0.4321(4) 0.66220(15) 0.0742(6) 0.0315(7) Uani 1 1 d . . . . .
O5 O 0.1995(4) 0.59354(14) -0.0507(6) 0.0295(6) Uani 1 1 d . . . . .
O6 O 0.2418(4) 0.69667(15) -0.2177(6) 0.0278(6) Uani 1 1 d . . . . .
O7 O 0.5115(6) 0.77879(18) -0.3864(7) 0.0520(10) Uani 1 1 d . . . . .
H2 H 0.506168 0.385653 0.325152 0.078 Uiso 1 1 d R U . A .
H7A H 0.425398 0.749193 -0.357838 0.078 Uiso 1 1 d R U . . .
H7B H 0.483588 0.795023 -0.524058 0.078 Uiso 1 1 d R U . . .

loop_
_atom_site_aniso_label
_atom_site_aniso_U_11
_atom_site_aniso_U_22
_atom_site_aniso_U_33
_atom_site_aniso_U_23
_atom_site_aniso_U_13
_atom_site_aniso_U_12
Na1 0.0226(10) 0.0202(9) 0.0235(11) 0.000 0.000 -0.0038(8)
K1 0.0163(4) 0.0289(4) 0.0258(5) 0.000 0.000 -0.0010(3)
K2 0.0267(4) 0.0332(4) 0.0256(4) 0.0012(3) 0.0006(3) 0.0007(3)
K3 0.0260(2) 0.02203(19) 0.0299(2) -0.00176(19) 0.00494(18) -0.00020(16)
Rb1 0.0163(4) 0.0289(4) 0.0258(5) 0.000 0.000 -0.0010(3)
Rb2 0.0267(4) 0.0332(4) 0.0256(4) 0.0012(3) 0.0006(3) 0.0007(3)
Rb3 0.0260(2) 0.02203(19) 0.0299(2) -0.00176(19) 0.00494(18) -0.00020(16)
C1 0.0186(16) 0.0178(15) 0.0245(18) -0.0009(16) -0.0004(16) -0.0008(12)
C2 0.0178(16) 0.0195(16) 0.0231(18) -0.0007(15) 0.0037(15) 0.0019(13)
O1 0.0273(14) 0.0305(14) 0.0193(13) -0.0046(12) 0.0025(12) 0.0032(12)
O2 0.0283(15) 0.072(2) 0.0326(19) -0.016(2) -0.0099(14) 0.0260(16)
O3 0.0257(15) 0.0331(15) 0.0196(13) 0.0031(12) -0.0025(12) 0.0040(12)
O4 0.0249(13) 0.0318(15) 0.0377(17) 0.0076(15) -0.0102(14) -0.0038(11)
O5 0.0354(15) 0.0207(13) 0.0323(17) -0.0005(12) 0.0064(13) -0.0098(12)
O6 0.0277(14) 0.0248(15) 0.0309(15) 0.0067(13) -0.0062(12) -0.0012(11)
O7 0.068(2) 0.0410(18) 0.047(2) 0.0001(19) 0.027(2) -0.0202(18)

loop_
_atom_type_symbol
_atom_type_description
_atom_type_scat_dispersion_real
_atom_type_scat_dispersion_imag
_atom_type_scat_source
C C 0.0033 0.0016 'International Tables Vol C Tables 4.2.6.8 and 6.1.1.4'
H H 0.0000 0.0000 'International Tables Vol C Tables 4.2.6.8 and 6.1.1.4'
K K 0.2009 0.2494 'International Tables Vol C Tables 4.2.6.8 and 6.1.1.4'
Na Na 0.0362 0.0249 'International Tables Vol C Tables 4.2.6.8 and 6.1.1.4'
O O 0.0106 0.0060 'International Tables Vol C Tables 4.2.6.8 and 6.1.1.4'
Rb Rb -0.9393 2.9676 'International Tables Vol C Tables 4.2.6.8 and 6.1.1.4'

loop_
_geom_angle_atom_site_label_1
_geom_angle_atom_site_label_2
_geom_angle_atom_site_label_3
_geom_angle
_geom_angle_site_symmetry_1
_geom_angle_site_symmetry_3
_geom_angle_publ_flag
K2 Na1 K2 107.08(2) 1_554 . ?
K2 Na1 K2 179.41(5) 2_564 . ?
O1 Na1 K1 52.16(7) 2_564 1_454 ?
O1 Na1 K1 124.54(10) 1_554 1_454 ?
O1 Na1 K2 55.65(8) 1_554 1_554 ?
O1 Na1 K2 54.70(8) 1_554 2_564 ?
O1 Na1 K2 54.70(8) 2_564 1_554 ?
O1 Na1 K2 124.66(7) 1_554 2_565 ?
O1 Na1 K2 125.60(7) 2_564 2_565 ?
O1 Na1 K2 125.60(7) 1_554 . ?
O1 Na1 K2 124.66(7) 2_564 . ?
O1 Na1 K2 55.65(8) 2_564 2_564 ?
O1 Na1 Rb2 125.60(7) 1_554 . ?
O1 Na1 Rb2 124.66(7) 2_564 . ?
O1 Na1 O1 89.09(16) 2_564 1_554 ?
O3 Na1 K1 128.96(9) . 1_454 ?
O3 Na1 K1 54.11(7) 2_565 1_454 ?
O3 Na1 K2 118.93(8) 2_565 1_554 ?
O3 Na1 K2 124.18(8) 2_565 2_564 ?
O3 Na1 K2 55.58(8) 2_565 . ?
O3 Na1 K2 60.77(9) . . ?
O3 Na1 K2 55.58(8) . 2_565 ?
O3 Na1 K2 60.77(9) 2_565 2_565 ?
O3 Na1 K2 118.93(8) . 2_564 ?
O3 Na1 K2 124.18(8) . 1_554 ?
O3 Na1 Rb2 60.77(9) . . ?
O3 Na1 Rb2 55.58(8) 2_565 . ?
O3 Na1 O1 86.26(9) 2_565 2_564 ?
O3 Na1 O1 174.44(13) 2_565 1_554 ?
O3 Na1 O1 86.26(9) . 1_554 ?
O3 Na1 O1 174.44(13) . 2_564 ?
O3 Na1 O3 98.54(17) . 2_565 ?
O5 Na1 K1 52.18(8) 2_565 1_454 ?
O5 Na1 K1 128.00(8) . 1_454 ?
O5 Na1 K2 128.70(11) 2_565 1_554 ?
O5 Na1 K2 123.72(11) . 2_565 ?
O5 Na1 K2 123.72(11) 2_565 . ?
O5 Na1 K2 128.70(11) . 2_564 ?
O5 Na1 K2 51.88(9) . . ?
O5 Na1 K2 55.70(9) 2_565 2_564 ?
O5 Na1 K2 51.88(9) 2_565 2_565 ?
O5 Na1 K2 55.70(9) . 1_554 ?
O5 Na1 Rb2 123.72(11) 2_565 . ?
O5 Na1 Rb2 51.88(9) . . ?
O5 Na1 O1 87.86(11) 2_565 2_564 ?
O5 Na1 O1 95.29(11) . 2_564 ?
O5 Na1 O1 95.29(11) 2_565 1_554 ?
O5 Na1 O1 87.86(11) . 1_554 ?
O5 Na1 O3 87.58(11) 2_565 2_565 ?
O5 Na1 O3 89.54(11) . 2_565 ?
O5 Na1 O3 89.54(11) 2_565 . ?
O5 Na1 O3 87.58(11) . . ?
O5 Na1 O5 175.59(19) 2_565 . ?
C2 K1 C2 175.80(15) 1_556 2_666 ?
C2 K1 O2 64.39(9) 1_556 2_665 ?
C2 K1 O2 119.44(10) 1_556 . ?
C2 K1 O2 119.44(10) 2_666 2_665 ?
C2 K1 O2 64.39(9) 2_666 . ?
C2 K1 O4 154.50(9) 2_666 1_556 ?
C2 K1 O4 22.70(9) 2_666 2_666 ?
C2 K1 O4 22.70(9) 1_556 1_556 ?
C2 K1 O4 154.50(9) 1_556 2_666 ?
O1 K1 C2 88.85(9) 2_665 2_666 ?
O1 K1 C2 88.85(9) . 1_556 ?
O1 K1 C2 93.61(9) . 2_666 ?
O1 K1 C2 93.61(9) 2_665 1_556 ?
O1 K1 O1 108.54(12) . 2_665 ?
O1 K1 O2 78.68(10) . 2_665 ?
O1 K1 O2 41.57(8) 2_665 2_665 ?
O1 K1 O2 41.57(8) . . ?
O1 K1 O2 78.68(10) 2_665 . ?
O1 K1 O3 176.72(9) 2_665 1_556 ?
O1 K1 O3 176.72(9) . 2_666 ?
O1 K1 O3 71.95(8) . 1_556 ?
O1 K1 O3 71.95(8) 2_665 2_666 ?
O1 K1 O4 111.53(8) . 1_556 ?
O1 K1 O4 87.20(8) . 2_666 ?
O1 K1 O4 111.53(8) 2_665 2_666 ?
O1 K1 O4 87.20(8) 2_665 1_556 ?
O2 K1 O2 72.09(15) . 2_665 ?
O2 K1 O4 71.80(10) . 2_666 ?
O2 K1 O4 71.80(10) 2_665 1_556 ?
O2 K1 O4 138.83(9) . 1_556 ?
O2 K1 O4 138.83(9) 2_665 2_666 ?
O3 K1 C2 89.64(9) 2_666 2_666 ?
O3 K1 C2 89.64(9) 1_556 1_556 ?
O3 K1 C2 87.89(9) 1_556 2_666 ?
O3 K1 C2 87.89(9) 2_666 1_556 ?
O3 K1 O2 141.05(8) 2_666 . ?
O3 K1 O2 100.11(9) 2_666 2_665 ?
O3 K1 O2 141.05(8) 1_556 2_665 ?
O3 K1 O2 100.11(9) 1_556 . ?
O3 K1 O3 107.77(12) 2_666 1_556 ?
O3 K1 O4 65.20(8) 1_556 2_666 ?
O3 K1 O4 65.20(8) 2_666 1_556 ?
O3 K1 O4 95.64(9) 2_666 2_666 ?
O3 K1 O4 95.64(9) 1_556 1_556 ?
O4 K1 O4 148.39(13) 1_556 2_666 ?
O5 K1 C2 22.59(8) 2_666 2_666 ?
O5 K1 C2 156.63(9) 2_666 1_556 ?
O5 K1 C2 156.63(9) 1_556 2_666 ?
O5 K1 C2 22.59(8) 1_556 1_556 ?
O5 K1 O1 72.21(8) 2_666 2_665 ?
O5 K1 O1 112.99(8) 1_556 2_665 ?
O5 K1 O1 72.21(8) 1_556 . ?
O5 K1 O1 112.99(8) 2_666 . ?
O5 K1 O2 76.83(8) 1_556 2_665 ?
O5 K1 O2 76.83(8) 2_666 . ?
O5 K1 O2 110.22(9) 1_556 . ?
O5 K1 O2 110.22(9) 2_666 2_665 ?
O5 K1 O3 70.28(8) 2_666 2_666 ?
O5 K1 O3 104.58(9) 2_666 1_556 ?
O5 K1 O3 104.58(9) 1_556 2_666 ?
O5 K1 O3 70.28(8) 1_556 1_556 ?
O5 K1 O4 134.87(8) 2_666 1_556 ?
O5 K1 O4 134.87(8) 1_556 2_666 ?
O5 K1 O4 41.83(8) 1_556 1_556 ?
O5 K1 O4 41.83(7) 2_666 2_666 ?
O5 K1 O5 171.65(13) 2_666 1_556 ?
C1 K2 C2 112.87(10) 2_565 1_556 ?
C1 K2 O3 88.65(9) 2_565 . ?
C1 K2 O4 131.69(10) 2_565 . ?
C1 K2 H2 163.62(12) 2_565 2_665 ?
C1 K2 H7B 71.01(12) 2_565 4_465 ?
C2 K2 O4 102.00(9) 1_556 . ?
C2 K2 H2 81.79(11) 1_556 2_665 ?
C2 K2 H7B 70.35(10) 1_556 4_465 ?
O1 K2 C1 24.03(9) 2_565 2_565 ?
O1 K2 C1 89.96(9) . 2_565 ?
O1 K2 C2 89.98(9) . 1_556 ?
O1 K2 C2 94.27(9) 2_565 1_556 ?
O1 K2 O1 74.26(10) 2_565 . ?
O1 K2 O3 93.03(9) . 2_565 ?
O1 K2 O3 89.39(8) 2_565 . ?
O1 K2 O3 45.47(8) 2_565 2_565 ?
O1 K2 O3 43.22(7) . . ?
O1 K2 O4 155.51(8) 2_565 . ?
O1 K2 O4 123.36(8) . . ?
O1 K2 O5 76.22(9) 2_565 1_556 ?
O1 K2 O6 99.65(9) 2_565 1_556 ?
O1 K2 H2 97.60(10) . 2_665 ?
O1 K2 H2 171.03(11) 2_565 2_665 ?
O1 K2 H7B 143.19(12) . 4_465 ?
O1 K2 H7B 76.50(12) 2_565 4_465 ?
O2 K2 C1 173.83(11) 2_665 2_565 ?
O2 K2 C2 71.02(11) 2_665 1_556 ?
O2 K2 O1 85.19(10) 2_665 . ?
O2 K2 O1 154.87(10) 2_665 2_565 ?
O2 K2 O3 152.73(11) 2_665 2_565 ?
O2 K2 O3 85.20(10) 2_665 . ?
O2 K2 O4 49.58(10) 2_665 . ?
O2 K2 O5 83.40(10) 2_665 1_556 ?
O2 K2 O6 75.39(10) 2_665 1_556 ?
O2 K2 H2 16.41(11) 2_665 2_665 ?
O2 K2 H7B 115.12(13) 2_665 4_465 ?
O3 K2 C1 23.65(10) 2_565 2_565 ?
O3 K2 C2 136.25(9) 2_565 1_556 ?
O3 K2 C2 129.74(9) . 1_556 ?
O3 K2 O3 75.24(10) 2_565 . ?
O3 K2 O4 112.26(9) 2_565 . ?
O3 K2 O4 94.02(9) . . ?
O3 K2 H2 87.01(11) . 2_665 ?
O3 K2 H2 140.59(11) 2_565 2_665 ?
O3 K2 H7B 156.93(10) . 4_465 ?
O3 K2 H7B 81.90(11) 2_565 4_465 ?
O4 K2 H2 33.22(10) . 2_665 ?
O4 K2 H7B 91.76(12) . 4_465 ?
O5 K2 C1 95.23(11) . 2_565 ?
O5 K2 C1 98.56(10) 1_556 2_565 ?
O5 K2 C2 145.56(10) . 1_556 ?
O5 K2 C2 23.88(9) 1_556 1_556 ?
O5 K2 O1 117.47(9) . 2_565 ?
O5 K2 O1 110.34(9) . . ?
O5 K2 O1 70.26(8) 1_556 . ?
O5 K2 O2 82.92(11) . 2_665 ?
O5 K2 O3 113.16(8) 1_556 . ?
O5 K2 O3 72.18(9) . 2_565 ?
O5 K2 O3 121.60(9) 1_556 2_565 ?
O5 K2 O3 67.46(8) . . ?
O5 K2 O4 43.65(9) . . ?
O5 K2 O4 123.82(9) 1_556 . ?
O5 K2 O5 166.20(13) . 1_556 ?
O5 K2 O6 45.54(8) 1_556 1_556 ?
O5 K2 O6 128.09(9) . 1_556 ?
O5 K2 H2 68.53(11) . 2_665 ?
O5 K2 H2 97.67(11) 1_556 2_665 ?
O5 K2 H7B 102.75(11) . 4_465 ?
O5 K2 H7B 81.47(10) 1_556 4_465 ?
O6 K2 C1 110.17(10) 1_556 2_565 ?
O6 K2 C2 24.03(9) 1_556 1_556 ?
O6 K2 O1 113.99(9) 1_556 . ?
O6 K2 O3 129.09(9) 1_556 2_565 ?
O6 K2 O3 152.05(8) 1_556 . ?
O6 K2 O4 88.58(9) 1_556 . ?
O6 K2 H2 80.02(10) 1_556 2_665 ?
O6 K2 H7B 50.30(10) 1_556 4_465 ?
O7 K2 C1 76.99(11) 4_465 2_565 ?
O7 K2 C2 82.29(10) 4_465 1_556 ?
O7 K2 O1 88.65(11) 4_465 2_565 ?
O7 K2 O1 160.70(12) 4_465 . ?
O7 K2 O2 108.64(13) 4_465 2_665 ?
O7 K2 O3 80.75(10) 4_465 2_565 ?
O7 K2 O3 147.97(10) 4_465 . ?
O7 K2 O4 75.71(11) 4_465 . ?
O7 K2 O5 97.37(10) 4_465 1_556 ?
O7 K2 O5 85.28(11) 4_465 . ?
O7 K2 O6 59.33(10) 4_465 1_556 ?
O7 K2 H2 98.74(16) 4_465 2_665 ?
O7 K2 H7B 18.10(2) 4_465 4_465 ?
H2 K2 H7B 109.4 2_665 4_465 ?
C2 K3 C2 102.85(9) 4_565 1_655 ?
C2 K3 H7B 95.84(11) 4_565 4_564 ?
C2 K3 H7B 66.42(10) 1_655 4_564 ?
O1 K3 C2 84.87(8) 2_664 1_655 ?
O1 K3 C2 163.66(9) 2_664 4_565 ?
O1 K3 O4 149.09(9) 2_664 4_565 ?
O1 K3 O5 67.68(7) 2_664 1_655 ?
O1 K3 O6 90.18(8) 2_664 1_655 ?
O1 K3 O7 101.23(9) 2_664 . ?
O1 K3 O7 131.68(8) 2_664 4_565 ?
O1 K3 O7 75.83(8) 2_664 4_564 ?
O1 K3 H7B 73.83(10) 2_664 4_564 ?
O3 K3 C2 82.58(8) 2_665 1_655 ?
O3 K3 C2 128.22(9) 2_665 4_565 ?
O3 K3 O1 66.57(7) 2_665 2_664 ?
O3 K3 O4 140.58(9) 2_665 4_565 ?
O3 K3 O5 64.07(8) 2_665 1_655 ?
O3 K3 O6 104.16(8) 2_665 1_655 ?
O3 K3 O7 135.46(8) 2_665 4_564 ?
O3 K3 O7 134.99(8) 2_665 . ?
O3 K3 O7 73.15(9) 2_665 4_565 ?
O3 K3 H7B 131.32(10) 2_665 4_564 ?
O4 K3 C2 22.80(9) 4_565 4_565 ?
O4 K3 C2 150.44(9) . 1_655 ?
O4 K3 C2 90.03(9) . 4_565 ?
O4 K3 C2 85.40(8) 4_565 1_655 ?
O4 K3 O1 89.97(9) . 2_664 ?
O4 K3 O3 68.73(8) . 2_665 ?
O4 K3 O4 112.10(7) . 4_565 ?
O4 K3 O5 107.00(7) 4_565 1_655 ?
O4 K3 O5 132.58(8) . 1_655 ?
O4 K3 O6 172.11(9) . 1_655 ?
O4 K3 O6 75.72(9) . 4_565 ?
O4 K3 O6 70.93(8) 4_565 1_655 ?
O4 K3 O7 99.52(11) . 4_565 ?
O4 K3 O7 135.79(9) . 4_564 ?
O4 K3 O7 67.83(10) 4_565 4_565 ?
O4 K3 O7 73.26(9) 4_565 4_564 ?
O4 K3 O7 69.84(9) 4_565 . ?
O4 K3 O7 68.12(8) . . ?
O4 K3 H7B 139.39(11) . 4_564 ?
O4 K3 H7B 75.39(11) 4_565 4_564 ?
O5 K3 C2 122.81(8) 1_655 4_565 ?
O5 K3 C2 21.77(8) 1_655 1_655 ?
O5 K3 O7 80.41(8) 1_655 4_564 ?
O5 K3 O7 153.95(8) 1_655 . ?
O5 K3 H7B 75.59(10) 1_655 4_564 ?
O6 K3 C2 22.42(9) 4_565 4_565 ?
O6 K3 C2 107.02(9) 4_565 1_655 ?
O6 K3 C2 92.04(8) 1_655 4_565 ?
O6 K3 C2 21.89(8) 1_655 1_655 ?
O6 K3 O1 165.65(8) 4_565 2_664 ?
O6 K3 O3 106.25(8) 4_565 2_665 ?
O6 K3 O4 42.96(8) 4_565 4_565 ?
O6 K3 O5 121.57(8) 4_565 1_655 ?
O6 K3 O5 40.90(7) 1_655 1_655 ?
O6 K3 O6 103.85(8) 4_565 1_655 ?
O6 K3 O7 51.91(9) 4_565 4_565 ?
O6 K3 O7 51.70(9) 1_655 4_564 ?
O6 K3 O7 119.55(8) 1_655 . ?
O6 K3 O7 74.61(11) 1_655 4_565 ?
O6 K3 O7 74.69(9) 4_565 . ?
O6 K3 O7 115.24(9) 4_565 4_564 ?
O6 K3 H7B 47.89(10) 1_655 4_564 ?
O6 K3 H7B 117.94(10) 4_565 4_564 ?
O7 K3 C2 92.93(9) 4_564 4_565 ?
O7 K3 C2 63.76(9) . 4_565 ?
O7 K3 C2 64.06(11) 4_565 1_655 ?
O7 K3 C2 141.43(9) . 1_655 ?
O7 K3 C2 70.80(9) 4_564 1_655 ?
O7 K3 C2 64.34(9) 4_565 4_565 ?
O7 K3 O5 71.43(9) 4_565 1_655 ?
O7 K3 O7 126.36(5) 4_565 . ?
O7 K3 O7 121.33(14) 4_565 4_564 ?
O7 K3 O7 73.90(5) . 4_564 ?
O7 K3 H7B 119.24(16) 4_565 4_564 ?
O7 K3 H7B 78.68(6) . 4_564 ?
O7 K3 H7B 4.84(2) 4_564 4_564 ?
C1 Rb2 C2 112.87(10) 2_565 1_556 ?
C1 Rb2 O3 88.65(9) 2_565 . ?
C1 Rb2 O4 131.69(10) 2_565 . ?
C1 Rb2 H2 163.62(12) 2_565 2_665 ?
C1 Rb2 H7B 71.01(12) 2_565 4_465 ?
C2 Rb2 O4 102.00(9) 1_556 . ?
C2 Rb2 H2 81.79(11) 1_556 2_665 ?
C2 Rb2 H7B 70.35(10) 1_556 4_465 ?
O1 Rb2 C1 24.03(9) 2_565 2_565 ?
O1 Rb2 C1 89.96(9) . 2_565 ?
O1 Rb2 C2 89.98(9) . 1_556 ?
O1 Rb2 C2 94.27(9) 2_565 1_556 ?
O1 Rb2 O1 74.26(10) 2_565 . ?
O1 Rb2 O3 89.39(8) 2_565 . ?
O1 Rb2 O3 43.22(7) . . ?
O1 Rb2 O3 93.03(9) . 2_565 ?
O1 Rb2 O3 45.47(8) 2_565 2_565 ?
O1 Rb2 O4 155.51(8) 2_565 . ?
O1 Rb2 O4 123.36(8) . . ?
O1 Rb2 O5 76.22(9) 2_565 1_556 ?
O1 Rb2 O6 99.65(9) 2_565 1_556 ?
O1 Rb2 H2 97.60(10) . 2_665 ?
O1 Rb2 H2 171.03(11) 2_565 2_665 ?
O1 Rb2 H7B 76.50(12) 2_565 4_465 ?
O1 Rb2 H7B 143.19(12) . 4_465 ?
O2 Rb2 C1 173.83(11) 2_665 2_565 ?
O2 Rb2 C2 71.02(11) 2_665 1_556 ?
O2 Rb2 O1 154.87(10) 2_665 2_565 ?
O2 Rb2 O1 85.19(10) 2_665 . ?
O2 Rb2 O3 85.20(10) 2_665 . ?
O2 Rb2 O3 152.73(11) 2_665 2_565 ?
O2 Rb2 O4 49.58(10) 2_665 . ?
O2 Rb2 O5 83.40(10) 2_665 1_556 ?
O2 Rb2 O6 75.39(10) 2_665 1_556 ?
O2 Rb2 H2 16.41(11) 2_665 2_665 ?
O2 Rb2 H7B 115.12(13) 2_665 4_465 ?
O3 Rb2 C1 23.65(10) 2_565 2_565 ?
O3 Rb2 C2 136.25(9) 2_565 1_556 ?
O3 Rb2 C2 129.74(9) . 1_556 ?
O3 Rb2 O3 75.24(10) 2_565 . ?
O3 Rb2 O4 94.02(9) . . ?
O3 Rb2 O4 112.26(9) 2_565 . ?
O3 Rb2 H2 140.59(11) 2_565 2_665 ?
O3 Rb2 H2 87.01(11) . 2_665 ?
O3 Rb2 H7B 156.93(10) . 4_465 ?
O3 Rb2 H7B 81.90(11) 2_565 4_465 ?
O4 Rb2 H2 33.22(10) . 2_665 ?
O4 Rb2 H7B 91.76(12) . 4_465 ?
O5 Rb2 C1 95.23(11) . 2_565 ?
O5 Rb2 C1 98.56(10) 1_556 2_565 ?
O5 Rb2 C2 145.56(10) . 1_556 ?
O5 Rb2 C2 23.88(9) 1_556 1_556 ?
O5 Rb2 O1 70.26(8) 1_556 . ?
O5 Rb2 O1 110.34(9) . . ?
O5 Rb2 O1 117.47(9) . 2_565 ?
O5 Rb2 O2 82.92(11) . 2_665 ?
O5 Rb2 O3 121.60(9) 1_556 2_565 ?
O5 Rb2 O3 72.18(9) . 2_565 ?
O5 Rb2 O3 67.46(8) . . ?
O5 Rb2 O3 113.16(8) 1_556 . ?
O5 Rb2 O4 123.82(9) 1_556 . ?
O5 Rb2 O4 43.65(9) . . ?
O5 Rb2 O5 166.20(13) . 1_556 ?
O5 Rb2 O6 45.54(8) 1_556 1_556 ?
O5 Rb2 O6 128.09(9) . 1_556 ?
O5 Rb2 H2 68.53(11) . 2_665 ?
O5 Rb2 H2 97.67(11) 1_556 2_665 ?
O5 Rb2 H7B 102.75(11) . 4_465 ?
O5 Rb2 H7B 81.47(10) 1_556 4_465 ?
O6 Rb2 C1 110.17(10) 1_556 2_565 ?
O6 Rb2 C2 24.03(9) 1_556 1_556 ?
O6 Rb2 O1 113.99(9) 1_556 . ?
O6 Rb2 O3 152.05(8) 1_556 . ?
O6 Rb2 O3 129.09(9) 1_556 2_565 ?
O6 Rb2 O4 88.58(9) 1_556 . ?
O6 Rb2 H2 80.02(10) 1_556 2_665 ?
O6 Rb2 H7B 50.30(10) 1_556 4_465 ?
O7 Rb2 C1 76.99(11) 4_465 2_565 ?
O7 Rb2 C2 82.29(10) 4_465 1_556 ?
O7 Rb2 O1 160.70(12) 4_465 . ?
O7 Rb2 O1 88.65(11) 4_465 2_565 ?
O7 Rb2 O2 108.64(13) 4_465 2_665 ?
O7 Rb2 O3 147.97(10) 4_465 . ?
O7 Rb2 O3 80.75(10) 4_465 2_565 ?
O7 Rb2 O4 75.71(11) 4_465 . ?
O7 Rb2 O5 85.28(11) 4_465 . ?
O7 Rb2 O5 97.37(10) 4_465 1_556 ?
O7 Rb2 O6 59.33(10) 4_465 1_556 ?
O7 Rb2 H2 98.74(16) 4_465 2_665 ?
O7 Rb2 H7B 18.10(2) 4_465 4_465 ?
H2 Rb2 H7B 109.4 2_665 4_465 ?
C2 Rb3 C2 102.85(9) 4_565 1_655 ?
C2 Rb3 H7B 95.84(11) 4_565 4_564 ?
C2 Rb3 H7B 66.42(10) 1_655 4_564 ?
O1 Rb3 C2 163.66(9) 2_664 4_565 ?
O1 Rb3 C2 84.87(8) 2_664 1_655 ?
O1 Rb3 O4 149.09(9) 2_664 4_565 ?
O1 Rb3 O5 67.68(7) 2_664 1_655 ?
O1 Rb3 O6 90.18(8) 2_664 1_655 ?
O1 Rb3 O7 131.68(8) 2_664 4_565 ?
O1 Rb3 O7 101.23(9) 2_664 . ?
O1 Rb3 O7 75.83(8) 2_664 4_564 ?
O1 Rb3 H7B 73.83(10) 2_664 4_564 ?
O3 Rb3 C2 128.22(9) 2_665 4_565 ?
O3 Rb3 C2 82.58(8) 2_665 1_655 ?
O3 Rb3 O1 66.57(7) 2_665 2_664 ?
O3 Rb3 O4 140.58(9) 2_665 4_565 ?
O3 Rb3 O5 64.07(8) 2_665 1_655 ?
O3 Rb3 O6 104.16(8) 2_665 1_655 ?
O3 Rb3 O7 135.46(8) 2_665 4_564 ?
O3 Rb3 O7 134.99(8) 2_665 . ?
O3 Rb3 O7 73.15(9) 2_665 4_565 ?
O3 Rb3 H7B 131.32(10) 2_665 4_564 ?
O4 Rb3 C2 90.03(9) . 4_565 ?
O4 Rb3 C2 150.44(9) . 1_655 ?
O4 Rb3 C2 85.40(8) 4_565 1_655 ?
O4 Rb3 C2 22.80(9) 4_565 4_565 ?
O4 Rb3 O1 89.97(9) . 2_664 ?
O4 Rb3 O3 68.73(8) . 2_665 ?
O4 Rb3 O4 112.10(7) . 4_565 ?
O4 Rb3 O5 107.00(7) 4_565 1_655 ?
O4 Rb3 O5 132.58(8) . 1_655 ?
O4 Rb3 O6 172.11(9) . 1_655 ?
O4 Rb3 O6 70.93(8) 4_565 1_655 ?
O4 Rb3 O6 75.72(9) . 4_565 ?
O4 Rb3 O7 69.84(9) 4_565 . ?
O4 Rb3 O7 67.83(10) 4_565 4_565 ?
O4 Rb3 O7 99.52(11) . 4_565 ?
O4 Rb3 O7 73.26(9) 4_565 4_564 ?
O4 Rb3 O7 135.79(9) . 4_564 ?
O4 Rb3 O7 68.12(8) . . ?
O4 Rb3 H7B 75.39(11) 4_565 4_564 ?
O4 Rb3 H7B 139.39(11) . 4_564 ?
O5 Rb3 C2 21.77(8) 1_655 1_655 ?
O5 Rb3 C2 122.81(8) 1_655 4_565 ?
O5 Rb3 O7 153.95(8) 1_655 . ?
O5 Rb3 O7 80.41(8) 1_655 4_564 ?
O5 Rb3 H7B 75.59(10) 1_655 4_564 ?
O6 Rb3 C2 21.89(8) 1_655 1_655 ?
O6 Rb3 C2 107.02(9) 4_565 1_655 ?
O6 Rb3 C2 92.04(8) 1_655 4_565 ?
O6 Rb3 C2 22.42(9) 4_565 4_565 ?
O6 Rb3 O1 165.65(8) 4_565 2_664 ?
O6 Rb3 O3 106.25(8) 4_565 2_665 ?
O6 Rb3 O4 42.96(8) 4_565 4_565 ?
O6 Rb3 O5 40.90(7) 1_655 1_655 ?
O6 Rb3 O5 121.57(8) 4_565 1_655 ?
O6 Rb3 O6 103.85(8) 4_565 1_655 ?
O6 Rb3 O7 51.70(9) 1_655 4_564 ?
O6 Rb3 O7 51.91(9) 4_565 4_565 ?
O6 Rb3 O7 74.69(9) 4_565 . ?
O6 Rb3 O7 115.24(9) 4_565 4_564 ?
O6 Rb3 O7 74.61(11) 1_655 4_565 ?
O6 Rb3 O7 119.55(8) 1_655 . ?
O6 Rb3 H7B 47.89(10) 1_655 4_564 ?
O6 Rb3 H7B 117.94(10) 4_565 4_564 ?
O7 Rb3 C2 63.76(9) . 4_565 ?
O7 Rb3 C2 141.43(9) . 1_655 ?
O7 Rb3 C2 64.34(9) 4_565 4_565 ?
O7 Rb3 C2 92.93(9) 4_564 4_565 ?
O7 Rb3 C2 64.06(11) 4_565 1_655 ?
O7 Rb3 C2 70.80(9) 4_564 1_655 ?
O7 Rb3 O5 71.43(9) 4_565 1_655 ?
O7 Rb3 O7 73.90(5) . 4_564 ?
O7 Rb3 O7 121.33(14) 4_565 4_564 ?
O7 Rb3 O7 126.36(5) 4_565 . ?
O7 Rb3 H7B 119.24(16) 4_565 4_564 ?
O7 Rb3 H7B 78.68(6) . 4_564 ?
O7 Rb3 H7B 4.84(2) 4_564 4_564 ?
K1 C1 K1 108.19(9) . 1_554 ?
K2 C1 K2 82.00(9) 2_565 . ?
O1 C1 K1 142.2(2) . 1_554 ?
O1 C1 K1 52.46(19) . . ?
O1 C1 K2 65.8(2) . . ?
O1 C1 K2 66.5(2) . 2_565 ?
O1 C1 Rb2 65.8(2) . . ?
O1 C1 O2 115.9(4) . . ?
O2 C1 K1 80.1(3) . 1_554 ?
O2 C1 K1 73.1(2) . . ?
O2 C1 K2 143.8(3) . 2_565 ?
O2 C1 K2 133.4(3) . . ?
O2 C1 Rb2 133.4(3) . . ?
O3 C1 K1 149.1(3) . . ?
O3 C1 K1 52.6(2) . 1_554 ?
O3 C1 K2 69.5(2) . 2_565 ?
O3 C1 K2 76.9(2) . . ?
O3 C1 Rb2 76.9(2) . . ?
O3 C1 O1 124.9(3) . . ?
O3 C1 O2 119.2(4) . . ?
K1 C2 K3 127.89(11) 1_554 1_455 ?
K1 C2 K3 147.19(12) 1_554 4_465 ?
K2 C2 K2 122.96(12) 1_554 . ?
O4 C2 K1 80.1(2) . 1_554 ?
O4 C2 K2 76.8(2) . . ?
O4 C2 K2 146.6(3) . 1_554 ?
O4 C2 K3 139.4(3) . 1_455 ?
O4 C2 K3 67.8(2) . 4_465 ?
O4 C2 Rb2 76.8(2) . . ?
O5 C2 K1 57.65(19) . 1_554 ?
O5 C2 K2 65.5(2) . 1_554 ?
O5 C2 K2 58.4(2) . . ?
O5 C2 K3 146.8(3) . 4_465 ?
O5 C2 K3 71.0(2) . 1_455 ?
O5 C2 Rb2 58.4(2) . . ?
O5 C2 O4 120.4(4) . . ?
O5 C2 O6 120.9(4) . . ?
O6 C2 K1 136.2(3) . 1_554 ?
O6 C2 K2 139.0(2) . . ?
O6 C2 K2 66.2(2) . 1_554 ?
O6 C2 K3 61.3(2) . 4_465 ?
O6 C2 K3 64.52(19) . 1_455 ?
O6 C2 Rb2 139.0(2) . . ?
O6 C2 O4 118.7(3) . . ?
Na1 O1 K1 84.01(9) 1_556 . ?
Na1 O1 K2 79.48(8) 1_556 . ?
Na1 O1 K2 80.28(9) 1_556 2_565 ?
Na1 O1 K3 85.84(9) 1_556 2_666 ?
Na1 O1 Rb2 79.48(8) 1_556 . ?
K1 O1 K2 163.77(11) . 2_565 ?
K1 O1 K3 91.07(9) . 2_666 ?
K2 O1 K2 91.71(9) 2_565 . ?
C1 O1 Na1 165.5(3) . 1_556 ?
C1 O1 K1 106.7(2) . . ?
C1 O1 K2 90.7(2) . . ?
C1 O1 K2 89.5(2) . 2_565 ?
C1 O1 K3 103.3(2) . 2_666 ?
C1 O1 Rb2 90.7(2) . . ?
K1 O2 H2 142.2 . . ?
K2 O2 H2 61.0 2_665 . ?
C1 O2 K1 84.0(2) . . ?
C1 O2 K2 149.9(3) . 2_665 ?
C1 O2 H2 125.3 . . ?
Na1 O3 K1 82.86(9) . 1_554 ?
Na1 O3 K2 76.43(9) . . ?
Na1 O3 K2 80.80(9) . 2_565 ?
Na1 O3 K3 87.34(9) . 2_665 ?
Na1 O3 Rb2 76.43(9) . . ?
K1 O3 K2 163.54(11) 1_554 2_565 ?
K1 O3 K3 90.44(9) 1_554 2_665 ?
K2 O3 K2 85.75(8) 2_565 . ?
C1 O3 Na1 154.2(3) . . ?
C1 O3 K1 107.4(2) . 1_554 ?
C1 O3 K2 86.8(2) . 2_565 ?
C1 O3 K2 80.2(2) . . ?
C1 O3 K3 115.5(2) . 2_665 ?
C1 O3 Rb2 80.2(2) . . ?
C2 O4 K1 77.2(2) . 1_554 ?
C2 O4 K2 79.7(2) . . ?
C2 O4 K3 123.6(3) . . ?
C2 O4 K3 89.4(2) . 4_465 ?
C2 O4 Rb2 79.7(2) . . ?
C2 O4 Rb3 123.6(3) . . ?
Na1 O5 K1 87.41(9) . 1_554 ?
Na1 O5 K2 82.75(11) . 1_554 ?
Na1 O5 K2 86.93(11) . . ?
Na1 O5 K3 84.68(9) . 1_455 ?
Na1 O5 Rb2 86.93(11) . . ?
K1 O5 K2 90.10(9) 1_554 1_554 ?
K1 O5 K3 168.40(11) 1_554 1_455 ?
C2 O5 Na1 170.3(3) . . ?
C2 O5 K1 99.8(2) . 1_554 ?
C2 O5 K2 98.4(3) . . ?
C2 O5 K2 90.6(2) . 1_554 ?
C2 O5 K3 87.2(2) . 1_455 ?
C2 O5 Rb2 98.4(3) . . ?
C2 O6 K2 89.7(2) . 1_554 ?
C2 O6 K3 93.6(2) . 1_455 ?
C2 O6 K3 96.3(2) . 4_465 ?
K2 O7 H7A 154.6 4_565 . ?
K2 O7 H7B 69.4 4_565 . ?
K3 O7 K3 89.83(11) 4_465 . ?
K3 O7 H7A 71.0 4_465 . ?
K3 O7 H7A 90.1 . . ?
K3 O7 H7A 90.4 4_464 . ?
K3 O7 H7B 14.1 4_464 . ?
K3 O7 H7B 143.7 . . ?
K3 O7 H7B 126.2 4_465 . ?
Rb3 O7 H7A 90.1 . . ?
Rb3 O7 H7B 143.7 . . ?
H7A O7 H7B 104.5 . . ?

loop_
_geom_bond_atom_site_label_1
_geom_bond_atom_site_label_2
_geom_bond_distance
_geom_bond_site_symmetry_2
_geom_bond_publ_flag
Na1 K1 3.5357(6) 1_454 ?
Na1 K2 3.431(2) 1_554 ?
Na1 K2 3.479(2) 2_565 ?
Na1 K2 3.431(2) 2_564 ?
Na1 K2 3.479(2) . ?
Na1 Rb2 3.479(2) . ?
Na1 O1 2.462(3) 2_564 ?
Na1 O1 2.462(3) 1_554 ?
Na1 O3 2.431(3) 2_565 ?
Na1 O3 2.431(3) . ?
Na1 O5 2.294(3) 2_565 ?
Na1 O5 2.294(3) . ?
K1 C2 3.262(3) 2_666 ?
K1 C2 3.262(3) 1_556 ?
K1 O1 2.808(3) . ?
K1 O1 2.808(3) 2_665 ?
K1 O2 3.263(4) . ?
K1 O2 3.263(4) 2_665 ?
K1 O3 2.887(3) 1_556 ?
K1 O3 2.887(3) 2_666 ?
K1 O4 3.295(3) 2_666 ?
K1 O4 3.295(3) 1_556 ?
K1 O5 2.796(3) 2_666 ?
K1 O5 2.796(3) 1_556 ?
K2 C1 3.099(4) 2_565 ?
K2 C2 3.140(4) 1_556 ?
K2 O1 2.841(3) 2_565 ?
K2 O1 2.881(3) . ?
K2 O2 2.829(3) 2_665 ?
K2 O3 2.907(3) 2_565 ?
K2 O3 3.123(3) . ?
K2 O4 3.151(3) . ?
K2 O5 2.741(3) . ?
K2 O5 2.857(3) 1_556 ?
K2 O6 2.874(3) 1_556 ?
K2 O7 2.733(3) 4_465 ?
K2 H2 2.535(4) 2_665 ?
K2 H7B 2.561(4) 4_465 ?
K3 C2 3.423(4) 1_655 ?
K3 C2 3.332(4) 4_565 ?
K3 O1 3.069(3) 2_664 ?
K3 O3 3.026(3) 2_665 ?
K3 O4 3.084(3) 4_565 ?
K3 O4 2.903(3) . ?
K3 O5 3.241(3) 1_655 ?
K3 O6 2.940(3) 4_565 ?
K3 O6 3.096(3) 1_655 ?
K3 O7 3.265(4) 4_564 ?
K3 O7 3.246(5) . ?
K3 O7 3.109(4) 4_565 ?
K3 H7B 2.449(4) 4_564 ?
Rb2 C1 3.099(4) 2_565 ?
Rb2 C2 3.140(4) 1_556 ?
Rb2 O1 2.881(3) . ?
Rb2 O1 2.841(3) 2_565 ?
Rb2 O2 2.829(3) 2_665 ?
Rb2 O3 2.907(3) 2_565 ?
Rb2 O3 3.123(3) . ?
Rb2 O4 3.151(3) . ?
Rb2 O5 2.857(3) 1_556 ?
Rb2 O5 2.741(3) . ?
Rb2 O6 2.874(3) 1_556 ?
Rb2 O7 2.733(3) 4_465 ?
Rb2 H2 2.535(4) 2_665 ?
Rb2 H7B 2.561(4) 4_465 ?
Rb3 C2 3.423(4) 1_655 ?
Rb3 C2 3.332(4) 4_565 ?
Rb3 O1 3.069(3) 2_664 ?
Rb3 O3 3.026(3) 2_665 ?
Rb3 O4 3.084(3) 4_565 ?
Rb3 O4 2.903(3) . ?
Rb3 O5 3.241(3) 1_655 ?
Rb3 O6 3.096(3) 1_655 ?
Rb3 O6 2.940(3) 4_565 ?
Rb3 O7 3.265(4) 4_564 ?
Rb3 O7 3.246(5) . ?
Rb3 O7 3.109(4) 4_565 ?
Rb3 H7B 2.449(4) 4_564 ?
C1 O1 1.262(5) . ?
C1 O2 1.329(5) . ?
C1 O3 1.245(5) . ?
C2 O4 1.291(5) . ?
C2 O5 1.271(4) . ?
C2 O6 1.279(5) . ?
O2 H2 0.8189 . ?
O7 H7A 0.8499 . ?
O7 H7B 0.8500 . ?

loop_
_geom_hbond_atom_site_label_D
_geom_hbond_atom_site_label_H
_geom_hbond_atom_site_label_A
_geom_hbond_distance_DH
_geom_hbond_distance_HA
_geom_hbond_distance_DA
_geom_hbond_angle_DHA
_geom_hbond_site_symmetry_A
_geom_hbond_publ_flag
O2 H2 O4 0.82 1.73 2.524(5) 163.2 2_665 yes
O7 H7A O6 0.85 1.82 2.651(4) 164.6 . yes
O7 H7B O6 0.85 2.33 2.778(5) 113.5 4_564 yes

loop_
_geom_torsion_atom_site_label_1
_geom_torsion_atom_site_label_2
_geom_torsion_atom_site_label_3
_geom_torsion_atom_site_label_4
_geom_torsion
_geom_torsion_site_symmetry_1
_geom_torsion_site_symmetry_2
_geom_torsion_site_symmetry_3
_geom_torsion_site_symmetry_4
_geom_torsion_publ_flag
K1 C1 O1 Na1 136.4(11) . . . 1_556 ?
K1 C1 O1 Na1 66.8(12) 1_554 . . 1_556 ?
K1 C1 O1 K1 -69.6(4) 1_554 . . . ?
K1 C1 O2 K1 112.62(8) 1_554 . . . ?
K1 C1 O3 Na1 -51.2(10) . . . . ?
K1 C1 O3 Na1 -110.4(7) 1_554 . . . ?
K1 C1 O3 K1 59.2(5) . . . 1_554 ?
K2 C1 O1 Na1 -44.9(10) 2_565 . . 1_556 ?
K2 C1 O1 Na1 46.8(10) . . . 1_556 ?
K2 C1 O1 K2 91.70(9) . . . 2_565 ?
K2 C1 O1 K2 -91.70(9) 2_565 . . . ?
K2 C1 O2 K2 -178.2(2) 2_565 . . 2_665 ?
K2 C1 O2 K2 -13.0(8) . . . 2_665 ?
K2 C1 O3 Na1 61.1(6) 2_565 . . . ?
K2 C1 O3 Na1 -25.1(6) . . . . ?
K2 C1 O3 K2 86.23(7) 2_565 . . . ?
K2 C1 O3 K2 -86.23(7) . . . 2_565 ?
K2 C2 O4 K2 -131.3(4) 1_554 . . . ?
K2 C2 O5 K2 169.51(16) . . . 1_554 ?
K2 C2 O5 K2 -169.51(16) 1_554 . . . ?
K2 C2 O6 K2 -113.6(3) . . . 1_554 ?
K3 C2 O4 K3 -146.0(2) 1_455 . . . ?
K3 C2 O4 K3 -47.9(4) 1_455 . . 4_465 ?
K3 C2 O4 K3 -98.1(2) 4_465 . . . ?
K3 C2 O5 K3 41.3(5) 4_465 . . 1_455 ?
K3 C2 O6 K3 -96.48(11) 4_465 . . 1_455 ?
K3 C2 O6 K3 96.48(11) 1_455 . . 4_465 ?
Rb2 C1 O1 Na1 46.8(10) . . . 1_556 ?
Rb2 C1 O3 Na1 -25.1(6) . . . . ?
O1 C1 O2 K1 -31.2(3) . . . . ?
O1 C1 O2 K2 -93.3(6) . . . 2_665 ?
O1 C1 O3 Na1 22.4(9) . . . . ?
O1 C1 O3 K1 132.8(3) . . . 1_554 ?
O1 C1 O3 K2 47.5(4) . . . . ?
O1 C1 O3 K2 -38.7(4) . . . 2_565 ?
O1 C1 O3 K3 -128.1(3) . . . 2_665 ?
O1 C1 O3 Rb2 47.5(4) . . . . ?
O2 C1 O1 Na1 175.0(8) . . . 1_556 ?
O2 C1 O1 K1 38.7(4) . . . . ?
O2 C1 O1 K2 -140.1(3) . . . 2_565 ?
O2 C1 O1 K2 128.2(3) . . . . ?
O2 C1 O1 K3 -56.6(4) . . . 2_666 ?
O2 C1 O1 Rb2 128.2(3) . . . . ?
O2 C1 O3 Na1 -157.8(5) . . . . ?
O2 C1 O3 K1 -47.4(4) . . . 1_554 ?
O2 C1 O3 K2 141.1(4) . . . 2_565 ?
O2 C1 O3 K2 -132.7(4) . . . . ?
O2 C1 O3 K3 51.7(4) . . . 2_665 ?
O2 C1 O3 Rb2 -132.7(4) . . . . ?
O3 C1 O1 Na1 -5.2(13) . . . 1_556 ?
O3 C1 O1 K1 -141.6(3) . . . . ?
O3 C1 O1 K2 39.7(4) . . . 2_565 ?
O3 C1 O1 K2 -52.0(4) . . . . ?
O3 C1 O1 K3 123.2(4) . . . 2_666 ?
O3 C1 O1 Rb2 -52.0(4) . . . . ?
O3 C1 O2 K1 149.0(4) . . . . ?
O3 C1 O2 K2 87.0(6) . . . 2_665 ?
O4 C2 O5 K1 -52.6(4) . . . 1_554 ?
O4 C2 O5 K2 -142.8(3) . . . 1_554 ?
O4 C2 O5 K2 47.7(4) . . . . ?
O4 C2 O5 K3 136.8(3) . . . 1_455 ?
O4 C2 O5 Rb2 47.7(4) . . . . ?
O4 C2 O6 K2 143.0(3) . . . 1_554 ?
O4 C2 O6 K3 -134.2(3) . . . 1_455 ?
O4 C2 O6 K3 -37.7(4) . . . 4_465 ?
O5 C2 O4 K1 42.9(3) . . . 1_554 ?
O5 C2 O4 K2 -40.3(3) . . . . ?
O5 C2 O4 K3 -143.9(3) . . . 4_465 ?
O5 C2 O4 K3 118.0(3) . . . . ?
O5 C2 O4 Rb2 -40.3(3) . . . . ?
O5 C2 O4 Rb3 118.0(3) . . . . ?
O5 C2 O6 K2 -37.6(4) . . . 1_554 ?
O5 C2 O6 K3 45.1(4) . . . 1_455 ?
O5 C2 O6 K3 141.6(3) . . . 4_465 ?
O6 C2 O4 K1 -137.7(3) . . . 1_554 ?
O6 C2 O4 K2 139.0(3) . . . . ?
O6 C2 O4 K3 -62.7(4) . . . . ?
O6 C2 O4 K3 35.4(3) . . . 4_465 ?
O6 C2 O4 Rb2 139.0(3) . . . . ?
O6 C2 O4 Rb3 -62.7(4) . . . . ?
O6 C2 O5 K1 128.1(3) . . . 1_554 ?
O6 C2 O5 K2 -131.6(3) . . . . ?
O6 C2 O5 K2 37.9(4) . . . 1_554 ?
O6 C2 O5 K3 -42.6(3) . . . 1_455 ?
O6 C2 O5 Rb2 -131.6(3) . . . . ?

loop_
_twin_individual_id
_twin_individual_mass_fraction_refined
1 0.985(13)
2 0.015(13)
